data_1536087
loop_
_publ_author_name
'Nord, A.G.'
'Stefanidis, T.'

_publ_section_title
;
 Structure refinements of Co3 (P O4)2. A note on the reliability of powder
 diffraction studies
;
_journal_name_full 'Acta Chemica Scandinavica, Series A: (28,1974-)'
_journal_page_first 715
_journal_page_last 721
_journal_volume 37
_journal_year 1983
_chemical_formula_sum 'Co3 O8 P2'
_chemical_name_systematic 'Co3 (P O4)2'
_space_group_IT_number 14
_symmetry_space_group_name_Hall '-P 2yn'
_symmetry_space_group_name_H-M 'P 1 21/n 1'
_cell_angle_alpha 90
_cell_angle_beta 94.05
_cell_angle_gamma 90
_cell_formula_units_Z 2
_cell_length_a 7.556
_cell_length_b 8.371
_cell_length_c 5.064
_cell_volume 319.505
_citation_journal_id_ASTM ACAPCT
_cod_data_source_file Nord_ACAPCT_1983_578.cif
_cod_data_source_block Co3O8P2
_cod_original_cell_volume 319.5046
_cod_original_sg_symbol_Hall '-P 2ybc (x-z,y,z)'
_cod_database_code 1536087

loop_
_symmetry_equiv_pos_as_xyz
x,y,z
-x+1/2,y+1/2,-z+1/2
-x,-y,-z
x-1/2,-y-1/2,z-1/2

loop_
_atom_site_label
_atom_site_type_symbol
_atom_site_fract_x
_atom_site_fract_y
_atom_site_fract_z
_atom_site_occupancy
_atom_site_U_iso_or_equiv
O4 O-2 0.355 0.078 0.053 1 0.0
Co2 Co+2 0 0 0.5 1 0.0
O1 O-2 0.052 0.144 0.826 1 0.0
Co1 Co+2 0.609 0.137 0.076 1 0.0
O2 O-2 0.128 0.199 0.306 1 0.0
P1 P+5 0.198 0.19 0.033 1 0.0
O3 O-2 0.253 0.363 0.95 1 0.0
